data_1533190
loop_
_publ_author_name
'Fukuoka, H.'
'Kiyoto, J.'
'Yamanaka, S.'

_publ_section_title
;
 Superconductivity and crystal structure of the solid solutions of Ba8-d
 Si46-x Gex (0 <= x <= 23) with type I clathrate structure
;
_journal_name_full 'Journal of Solid State Chemistry'
_journal_page_first 237
_journal_page_last 244
_journal_volume 175
_journal_year 2003
_chemical_formula_sum 'Ba7.72 Ge6.38 Si39.35'
_chemical_name_systematic 'Ba7.72 Si39.35 Ge6.38'
_space_group_IT_number 223
_symmetry_space_group_name_Hall '-P 4n 2 3'
_symmetry_space_group_name_H-M 'P m -3 n'
_cell_angle_alpha 90
_cell_angle_beta 90
_cell_angle_gamma 90
_cell_formula_units_Z 1
_cell_length_a 10.3525
_cell_length_b 10.3525
_cell_length_c 10.3525
_cell_volume 1109.521
_citation_journal_id_ASTM JSSCBI
_cod_data_source_file Fukuoka_JSSCBI_2003_178.cif
_cod_data_source_block Ba7.72Ge6.38Si39.35
_cod_database_code 1533190

loop_
_symmetry_equiv_pos_as_xyz
x,y,z
-y+1/2,x+1/2,z+1/2
-x,-y,z
y+1/2,-x+1/2,z+1/2
x,-y,-z
y+1/2,x+1/2,-z+1/2
-x,y,-z
-y+1/2,-x+1/2,-z+1/2
z,x,y
-x+1/2,z+1/2,y+1/2
-z,-x,y
x+1/2,-z+1/2,y+1/2
z,-x,-y
x+1/2,z+1/2,-y+1/2
-z,x,-y
-x+1/2,-z+1/2,-y+1/2
y,z,x
y,-z,-x
z+1/2,y+1/2,-x+1/2
-y,z,-x
-z+1/2,-y+1/2,-x+1/2
-y,-z,x
z+1/2,-y+1/2,x+1/2
-z+1/2,y+1/2,x+1/2
-x,-y,-z
y-1/2,-x-1/2,-z-1/2
x,y,-z
-y-1/2,x-1/2,-z-1/2
-x,y,z
-y-1/2,-x-1/2,z-1/2
x,-y,z
y-1/2,x-1/2,z-1/2
-z,-x,-y
x-1/2,-z-1/2,-y-1/2
z,x,-y
-x-1/2,z-1/2,-y-1/2
-z,x,y
-x-1/2,-z-1/2,y-1/2
z,-x,y
x-1/2,z-1/2,y-1/2
-y,-z,-x
-y,z,x
-z-1/2,-y-1/2,x-1/2
y,-z,x
z-1/2,y-1/2,x-1/2
y,z,-x
-z-1/2,y-1/2,-x-1/2
z-1/2,-y-1/2,-x-1/2

loop_
_atom_site_label
_atom_site_type_symbol
_atom_site_fract_x
_atom_site_fract_y
_atom_site_fract_z
_atom_site_occupancy
_atom_site_U_iso_or_equiv
Si2 Si 0.18478 0.18478 0.18478 1 0.0
Ge1 Ge 0 0.31146 0.12329 0.266 0.0
Si3 Si 0 0.31146 0.12329 0.734 0.0
Ba1 Ba 0 0 0 0.862 0.0
Si1 Si 0.25 0 0.5 0.955 0.0
Ba2 Ba 0.25 0.5 0 1 0.0
